data_2230874
loop_
_publ_author_name
'Yang, Fei'
'Meng, Fanjun'
'Zhang, Xiaomei'
'Bai, Ming'

_publ_section_title
;
 Tetramethyl 5,5'-[4,5-dicyano-1,2-phenylenebis(oxy)]diisophthalate
 chloroform monosolvate
;
_journal_coeditor_code SU2272
_journal_issue 7
_journal_name_full 'Acta Crystallographica Section E'
_journal_page_first o1836
_journal_paper_doi 10.1107/S1600536811024718
_journal_volume 67
_journal_year 2011
_chemical_formula_iupac 'C28 H20 N2 O10, C H Cl3'
_chemical_formula_moiety 'C28 H20 N2 O10, C H Cl3'
_chemical_formula_sum 'C29 H21 Cl3 N2 O10'
_chemical_formula_weight 663.85
_chemical_name_systematic
;
Tetramethyl 5,5'-[4,5-dicyano-1,2-phenylenebis(oxy)]diisophthalate chloroform
monosolvate
;
_space_group_IT_number 2
_symmetry_cell_setting triclinic
_symmetry_space_group_name_Hall '-P 1'
_symmetry_space_group_name_H-M 'P -1'
_atom_sites_solution_hydrogens geom
_atom_sites_solution_primary direct
_atom_sites_solution_secondary difmap
_audit_creation_method SHELXL-97
_cell_angle_alpha 96.860(2)
_cell_angle_beta 94.578(2)
_cell_angle_gamma 105.326(2)
_cell_formula_units_Z 2
_cell_length_a 9.9223(13)
_cell_length_b 11.4374(15)
_cell_length_c 13.9398(19)
_cell_measurement_reflns_used 1932
_cell_measurement_temperature 298(2)
_cell_measurement_theta_max 23.57
_cell_measurement_theta_min 2.74
_cell_volume 1504.5(3)
_computing_cell_refinement 'SAINT-Plus (Bruker, 2007)'
_computing_data_collection 'SMART (Bruker, 2007)'
_computing_data_reduction 'SAINT-Plus (Bruker, 2007)'
_computing_molecular_graphics 'SHELXTL (Sheldrick, 2008)'
_computing_publication_material 'SHELXTL (Sheldrick, 2008)'
_computing_structure_refinement 'SHELXL97 (Sheldrick, 2008)'
_computing_structure_solution 'SHELXS97 (Sheldrick, 2008)'
_diffrn_ambient_temperature 298(2)
_diffrn_measured_fraction_theta_full 0.991
_diffrn_measured_fraction_theta_max 0.991
_diffrn_measurement_device_type 'Bruker SMART CCD area-detector'
_diffrn_measurement_method '\f and \w'
_diffrn_radiation_monochromator graphite
_diffrn_radiation_source 'fine-focus sealed tube'
_diffrn_radiation_type MoK\a
_diffrn_radiation_wavelength 0.71073
_diffrn_reflns_av_R_equivalents 0.0287
_diffrn_reflns_av_sigmaI/netI 0.0533
_diffrn_reflns_limit_h_max 11
_diffrn_reflns_limit_h_min -11
_diffrn_reflns_limit_k_max 13
_diffrn_reflns_limit_k_min -7
_diffrn_reflns_limit_l_max 16
_diffrn_reflns_limit_l_min -16
_diffrn_reflns_number 7568
_diffrn_reflns_theta_full 25.00
_diffrn_reflns_theta_max 25.00
_diffrn_reflns_theta_min 1.48
_exptl_absorpt_coefficient_mu 0.365
_exptl_absorpt_correction_type none
_exptl_crystal_colour colourless
_exptl_crystal_density_diffrn 1.465
_exptl_crystal_density_method 'not measured'
_exptl_crystal_description block
_exptl_crystal_F_000 680
_exptl_crystal_size_max 0.15
_exptl_crystal_size_mid 0.12
_exptl_crystal_size_min 0.05
_refine_diff_density_max 0.456
_refine_diff_density_min -0.492
_refine_ls_extinction_method none
_refine_ls_goodness_of_fit_ref 1.075
_refine_ls_hydrogen_treatment constr
_refine_ls_matrix_type full
_refine_ls_number_parameters 397
_refine_ls_number_reflns 5257
_refine_ls_number_restraints 0
_refine_ls_restrained_S_all 1.075
_refine_ls_R_factor_all 0.0853
_refine_ls_R_factor_gt 0.0555
_refine_ls_shift/su_max 0.000
_refine_ls_shift/su_mean 0.000
_refine_ls_structure_factor_coef Fsqd
_refine_ls_weighting_details 'calc w=1/[\s^2^(Fo^2^)+(0.0657P)^2^+0.6098P] where P=(Fo^2^+2Fc^2^)/3'
_refine_ls_weighting_scheme calc
_refine_ls_wR_factor_gt 0.1428
_refine_ls_wR_factor_ref 0.1587
_reflns_number_gt 3557
_reflns_number_total 5257
_reflns_threshold_expression I>2\s(I)
_cod_data_source_file su2272.cif
_cod_data_source_block I
_cod_database_code 2230874
_cod_database_fobs_code 2230874

loop_
_symmetry_equiv_pos_as_xyz
'x, y, z'
'-x, -y, -z'

loop_
_atom_site_type_symbol
_atom_site_label
_atom_site_fract_x
_atom_site_fract_y
_atom_site_fract_z
_atom_site_U_iso_or_equiv
_atom_site_adp_type
_atom_site_calc_flag
_atom_site_refinement_flags
_atom_site_occupancy
_atom_site_symmetry_multiplicity
_atom_site_disorder_assembly
_atom_site_disorder_group
Cl Cl1 0.33835(13) 0.52563(10) 0.60702(9) 0.0890(4) Uani d . 1 1 . .
Cl Cl2 0.27318(15) 0.33393(13) 0.44608(10) 0.1086(5) Uani d . 1 1 . .
Cl Cl3 0.25891(16) 0.27612(12) 0.63996(12) 0.1147(5) Uani d . 1 1 . .
O O1 0.0551(2) 0.25073(18) 0.19677(15) 0.0442(5) Uani d . 1 1 . .
O O2 0.2198(2) 0.12734(18) 0.26465(14) 0.0449(5) Uani d . 1 1 . .
O O3 0.3694(3) -0.2971(3) 0.4139(3) 0.0968(11) Uani d . 1 1 . .
O O4 0.1564(2) -0.2758(2) 0.37967(19) 0.0617(6) Uani d . 1 1 . .
O O5 0.7479(3) 0.2270(2) 0.3509(2) 0.0726(7) Uani d . 1 1 . .
O O6 0.7752(2) 0.0552(2) 0.39934(19) 0.0641(7) Uani d . 1 1 . .
O O7 0.2002(2) 0.7618(2) 0.09592(19) 0.0631(7) Uani d . 1 1 . .
O O8 0.3489(2) 0.6556(2) 0.1366(2) 0.0668(7) Uani d . 1 1 . .
O O9 -0.3096(2) 0.5709(2) 0.0965(2) 0.0718(8) Uani d . 1 1 . .
O O10 -0.3797(2) 0.3866(2) 0.14128(19) 0.0609(7) Uani d . 1 1 . .
N N1 0.0918(4) 0.1109(3) -0.2174(2) 0.0726(9) Uani d . 1 1 . .
N N2 0.3628(4) -0.0670(3) -0.1112(2) 0.0697(9) Uani d . 1 1 . .
C C1 0.0951(4) -0.3963(3) 0.4050(3) 0.0742(11) Uani d . 1 1 . .
H H1A -0.0057 -0.4147 0.3956 0.111 Uiso calc R 1 1 . .
H H1B 0.1255 -0.3975 0.4719 0.111 Uiso calc R 1 1 . .
H H1C 0.1247 -0.4564 0.3643 0.111 Uiso calc R 1 1 . .
C C2 0.2951(4) -0.2372(3) 0.3889(2) 0.0520(8) Uani d . 1 1 . .
C C3 0.9268(4) 0.1075(4) 0.4124(3) 0.0765(12) Uani d . 1 1 . .
H H3A 0.9712 0.0493 0.4353 0.115 Uiso calc R 1 1 . .
H H3B 0.9512 0.1807 0.4591 0.115 Uiso calc R 1 1 . .
H H3C 0.9584 0.1269 0.3514 0.115 Uiso calc R 1 1 . .
C C4 0.6988(3) 0.1245(3) 0.3676(2) 0.0480(8) Uani d . 1 1 . .
C C5 0.5452(3) 0.0611(3) 0.3552(2) 0.0423(7) Uani d . 1 1 . .
C C6 0.4918(3) -0.0554(3) 0.3781(2) 0.0427(7) Uani d . 1 1 . .
H H6 0.5526 -0.0971 0.4026 0.051 Uiso calc R 1 1 . .
C C7 0.3471(3) -0.1105(3) 0.3645(2) 0.0406(7) Uani d . 1 1 . .
C C8 0.2562(3) -0.0503(3) 0.3263(2) 0.0414(7) Uani d . 1 1 . .
H H8 0.1597 -0.0868 0.3163 0.050 Uiso calc R 1 1 . .
C C9 0.3125(3) 0.0655(3) 0.3032(2) 0.0405(7) Uani d . 1 1 . .
C C10 0.4542(3) 0.1227(3) 0.3169(2) 0.0440(7) Uani d . 1 1 . .
H H10 0.4889 0.2009 0.3009 0.053 Uiso calc R 1 1 . .
C C11 0.1995(3) 0.1196(2) 0.1661(2) 0.0344(6) Uani d . 1 1 . .
C C12 0.2607(3) 0.0520(2) 0.1030(2) 0.0383(7) Uani d . 1 1 . .
H H12 0.3180 0.0072 0.1272 0.046 Uiso calc R 1 1 . .
C C13 0.2363(3) 0.0511(2) 0.0030(2) 0.0370(7) Uani d . 1 1 . .
C C14 0.1470(3) 0.1163(2) -0.0330(2) 0.0388(7) Uani d . 1 1 . .
C C15 0.0845(3) 0.1825(2) 0.0309(2) 0.0390(7) Uani d . 1 1 . .
H H15 0.0235 0.2243 0.0069 0.047 Uiso calc R 1 1 . .
C C16 0.1129(3) 0.1864(2) 0.1303(2) 0.0334(6) Uani d . 1 1 . .
C C17 0.3050(3) -0.0161(3) -0.0612(2) 0.0461(8) Uani d . 1 1 . .
C C18 0.1171(3) 0.1129(3) -0.1363(3) 0.0475(8) Uani d . 1 1 . .
C C19 -0.5227(3) 0.3945(4) 0.1327(4) 0.0805(13) Uani d . 1 1 . .
H H19A -0.5841 0.3203 0.1474 0.121 Uiso calc R 1 1 . .
H H19B -0.5497 0.4057 0.0675 0.121 Uiso calc R 1 1 . .
H H19C -0.5296 0.4627 0.1774 0.121 Uiso calc R 1 1 . .
C C20 -0.2831(3) 0.4828(3) 0.1232(2) 0.0460(8) Uani d . 1 1 . .
C C21 0.4657(4) 0.7573(3) 0.1234(3) 0.0764(12) Uani d . 1 1 . .
H H21A 0.5525 0.7368 0.1364 0.115 Uiso calc R 1 1 . .
H H21B 0.4659 0.8286 0.1674 0.115 Uiso calc R 1 1 . .
H H21C 0.4560 0.7738 0.0576 0.115 Uiso calc R 1 1 . .
C C22 0.2215(3) 0.6710(3) 0.1206(2) 0.0444(7) Uani d . 1 1 . .
C C23 0.1085(3) 0.5622(3) 0.1353(2) 0.0383(7) Uani d . 1 1 . .
C C24 0.1361(3) 0.4546(3) 0.1580(2) 0.0423(7) Uani d . 1 1 . .
H H24 0.2280 0.4489 0.1648 0.051 Uiso calc R 1 1 . .
C C25 0.0262(3) 0.3570(2) 0.1704(2) 0.0369(7) Uani d . 1 1 . .
C C26 -0.1108(3) 0.3622(2) 0.1620(2) 0.0378(7) Uani d . 1 1 . .
H H26 -0.1836 0.2959 0.1717 0.045 Uiso calc R 1 1 . .
C C27 -0.1380(3) 0.4696(2) 0.1384(2) 0.0368(6) Uani d . 1 1 . .
C C28 -0.0290(3) 0.5684(2) 0.1264(2) 0.0388(7) Uani d . 1 1 . .
H H28 -0.0484 0.6401 0.1121 0.047 Uiso calc R 1 1 . .
C C29 0.3476(4) 0.3780(3) 0.5670(3) 0.0693(10) Uani d . 1 1 . .
H H29 0.4465 0.3775 0.5714 0.083 Uiso calc R 1 1 . .

loop_
_atom_site_aniso_label
_atom_site_aniso_U_11
_atom_site_aniso_U_22
_atom_site_aniso_U_33
_atom_site_aniso_U_12
_atom_site_aniso_U_13
_atom_site_aniso_U_23
Cl1 0.1033(9) 0.0602(6) 0.0974(8) 0.0206(6) -0.0056(7) 0.0035(6)
Cl2 0.1101(10) 0.1139(10) 0.0909(9) 0.0277(8) 0.0109(7) -0.0198(7)
Cl3 0.1220(11) 0.0944(9) 0.1517(13) 0.0433(8) 0.0374(10) 0.0686(9)
O1 0.0507(12) 0.0411(11) 0.0573(13) 0.0295(10) 0.0204(10) 0.0252(10)
O2 0.0547(13) 0.0479(12) 0.0438(12) 0.0335(10) 0.0024(10) 0.0111(9)
O3 0.0627(17) 0.084(2) 0.172(3) 0.0375(16) 0.0266(19) 0.082(2)
O4 0.0492(14) 0.0522(14) 0.0856(17) 0.0126(11) -0.0005(12) 0.0264(12)
O5 0.0580(16) 0.0530(16) 0.105(2) 0.0099(12) 0.0025(14) 0.0214(15)
O6 0.0420(13) 0.0696(16) 0.0866(18) 0.0209(12) 0.0016(12) 0.0266(13)
O7 0.0543(14) 0.0385(13) 0.103(2) 0.0147(11) 0.0114(13) 0.0288(13)
O8 0.0338(12) 0.0472(13) 0.126(2) 0.0116(10) 0.0160(13) 0.0335(14)
O9 0.0484(14) 0.0574(15) 0.122(2) 0.0277(12) 0.0034(14) 0.0368(15)
O10 0.0321(12) 0.0536(14) 0.1036(19) 0.0167(10) 0.0065(12) 0.0268(13)
N1 0.082(2) 0.080(2) 0.054(2) 0.0174(18) -0.0012(17) 0.0185(17)
N2 0.086(2) 0.0566(19) 0.071(2) 0.0247(17) 0.0272(18) 0.0006(16)
C1 0.070(3) 0.056(2) 0.095(3) 0.0055(19) 0.008(2) 0.031(2)
C2 0.053(2) 0.052(2) 0.060(2) 0.0240(17) 0.0074(16) 0.0210(16)
C3 0.039(2) 0.095(3) 0.097(3) 0.024(2) 0.0019(19) 0.015(2)
C4 0.0483(19) 0.054(2) 0.0447(18) 0.0195(16) 0.0031(14) 0.0065(15)
C5 0.0466(18) 0.0496(18) 0.0354(16) 0.0211(14) 0.0027(13) 0.0076(13)
C6 0.0463(18) 0.0498(18) 0.0391(17) 0.0234(14) 0.0016(13) 0.0140(14)
C7 0.0435(17) 0.0455(17) 0.0384(16) 0.0203(14) 0.0013(13) 0.0121(13)
C8 0.0399(16) 0.0476(18) 0.0424(17) 0.0208(14) 0.0026(13) 0.0104(14)
C9 0.0484(18) 0.0467(18) 0.0356(16) 0.0282(14) 0.0029(13) 0.0100(13)
C10 0.0507(19) 0.0427(17) 0.0421(17) 0.0190(14) 0.0020(14) 0.0087(13)
C11 0.0367(15) 0.0290(14) 0.0402(16) 0.0120(12) 0.0027(12) 0.0109(12)
C12 0.0387(16) 0.0300(15) 0.0505(18) 0.0163(12) 0.0004(13) 0.0109(13)
C13 0.0371(15) 0.0272(14) 0.0470(18) 0.0087(12) 0.0040(13) 0.0074(12)
C14 0.0389(16) 0.0318(15) 0.0446(17) 0.0054(12) 0.0005(13) 0.0135(13)
C15 0.0356(15) 0.0354(15) 0.0513(18) 0.0135(13) 0.0029(13) 0.0195(13)
C16 0.0283(14) 0.0265(14) 0.0493(18) 0.0101(11) 0.0082(12) 0.0127(12)
C17 0.0505(19) 0.0365(17) 0.0507(19) 0.0117(14) 0.0047(15) 0.0058(14)
C18 0.0485(19) 0.0425(18) 0.052(2) 0.0108(14) 0.0024(15) 0.0151(15)
C19 0.0315(19) 0.082(3) 0.135(4) 0.0209(18) 0.005(2) 0.037(3)
C20 0.0372(17) 0.0388(17) 0.065(2) 0.0164(14) 0.0021(15) 0.0103(15)
C21 0.042(2) 0.054(2) 0.133(4) 0.0035(17) 0.024(2) 0.024(2)
C22 0.0426(17) 0.0368(17) 0.058(2) 0.0137(14) 0.0111(14) 0.0116(14)
C23 0.0390(16) 0.0352(15) 0.0458(17) 0.0151(13) 0.0076(13) 0.0129(13)
C24 0.0336(16) 0.0441(17) 0.0582(19) 0.0209(13) 0.0106(14) 0.0159(14)
C25 0.0403(16) 0.0339(15) 0.0460(17) 0.0209(13) 0.0110(13) 0.0159(13)
C26 0.0354(15) 0.0314(15) 0.0501(18) 0.0126(12) 0.0073(13) 0.0114(13)
C27 0.0347(15) 0.0357(15) 0.0444(17) 0.0163(12) 0.0035(12) 0.0089(13)
C28 0.0411(17) 0.0316(15) 0.0508(18) 0.0196(13) 0.0047(13) 0.0126(13)
C29 0.061(2) 0.068(2) 0.087(3) 0.028(2) 0.011(2) 0.018(2)

loop_
_atom_type_symbol
_atom_type_description
_atom_type_scat_dispersion_real
_atom_type_scat_dispersion_imag
_atom_type_scat_source
C C 0.0033 0.0016 'International Tables Vol C Tables 4.2.6.8 and 6.1.1.4'
H H 0.0000 0.0000 'International Tables Vol C Tables 4.2.6.8 and 6.1.1.4'
O O 0.0106 0.0060 'International Tables Vol C Tables 4.2.6.8 and 6.1.1.4'
Cl Cl 0.1484 0.1585 'International Tables Vol C Tables 4.2.6.8 and 6.1.1.4'
N N 0.0061 0.0033 'International Tables Vol C Tables 4.2.6.8 and 6.1.1.4'

loop_
_geom_angle_atom_site_label_1
_geom_angle_atom_site_label_2
_geom_angle_atom_site_label_3
_geom_angle_site_symmetry_1
_geom_angle_site_symmetry_3
_geom_angle
_geom_angle_publ_flag
C16 O1 C25 . . 116.6(2) ?
C11 O2 C9 . . 117.2(2) ?
C2 O4 C1 . . 116.7(3) ?
C4 O6 C3 . . 116.7(3) ?
C22 O8 C21 . . 116.1(3) ?
C20 O10 C19 . . 116.2(3) ?
O4 C1 H1A . . 109.5 ?
O4 C1 H1B . . 109.5 ?
H1A C1 H1B . . 109.5 ?
O4 C1 H1C . . 109.5 ?
H1A C1 H1C . . 109.5 ?
H1B C1 H1C . . 109.5 ?
O3 C2 O4 . . 123.5(3) ?
O3 C2 C7 . . 124.3(3) ?
O4 C2 C7 . . 112.3(3) ?
O6 C3 H3A . . 109.5 ?
O6 C3 H3B . . 109.5 ?
H3A C3 H3B . . 109.5 ?
O6 C3 H3C . . 109.5 ?
H3A C3 H3C . . 109.5 ?
H3B C3 H3C . . 109.5 ?
O5 C4 O6 . . 123.8(3) ?
O5 C4 C5 . . 124.0(3) ?
O6 C4 C5 . . 112.2(3) ?
C6 C5 C10 . . 119.9(3) ?
C6 C5 C4 . . 122.6(3) ?
C10 C5 C4 . . 117.4(3) ?
C5 C6 C7 . . 120.1(3) ?
C5 C6 H6 . . 119.9 ?
C7 C6 H6 . . 119.9 ?
C8 C7 C6 . . 120.3(3) ?
C8 C7 C2 . . 121.6(3) ?
C6 C7 C2 . . 118.0(3) ?
C9 C8 C7 . . 118.3(3) ?
C9 C8 H8 . . 120.8 ?
C7 C8 H8 . . 120.8 ?
C10 C9 C8 . . 122.7(3) ?
C10 C9 O2 . . 118.9(3) ?
C8 C9 O2 . . 118.4(3) ?
C9 C10 C5 . . 118.6(3) ?
C9 C10 H10 . . 120.7 ?
C5 C10 H10 . . 120.7 ?
O2 C11 C12 . . 123.7(2) ?
O2 C11 C16 . . 116.0(2) ?
C12 C11 C16 . . 120.3(3) ?
C11 C12 C13 . . 119.9(2) ?
C11 C12 H12 . . 120.0 ?
C13 C12 H12 . . 120.0 ?
C12 C13 C14 . . 119.7(3) ?
C12 C13 C17 . . 119.1(3) ?
C14 C13 C17 . . 121.2(3) ?
C15 C14 C13 . . 120.0(3) ?
C15 C14 C18 . . 119.7(3) ?
C13 C14 C18 . . 120.3(3) ?
C16 C15 C14 . . 120.0(3) ?
C16 C15 H15 . . 120.0 ?
C14 C15 H15 . . 120.0 ?
O1 C16 C15 . . 122.6(2) ?
O1 C16 C11 . . 117.3(2) ?
C15 C16 C11 . . 120.0(3) ?
N2 C17 C13 . . 178.1(4) ?
N1 C18 C14 . . 178.9(4) ?
O10 C19 H19A . . 109.5 ?
O10 C19 H19B . . 109.5 ?
H19A C19 H19B . . 109.5 ?
O10 C19 H19C . . 109.5 ?
H19A C19 H19C . . 109.5 ?
H19B C19 H19C . . 109.5 ?
O9 C20 O10 . . 123.5(3) ?
O9 C20 C27 . . 123.7(3) ?
O10 C20 C27 . . 112.8(2) ?
O8 C21 H21A . . 109.5 ?
O8 C21 H21B . . 109.5 ?
H21A C21 H21B . . 109.5 ?
O8 C21 H21C . . 109.5 ?
H21A C21 H21C . . 109.5 ?
H21B C21 H21C . . 109.5 ?
O7 C22 O8 . . 123.6(3) ?
O7 C22 C23 . . 123.9(3) ?
O8 C22 C23 . . 112.4(2) ?
C28 C23 C24 . . 119.0(3) ?
C28 C23 C22 . . 118.5(2) ?
C24 C23 C22 . . 122.6(3) ?
C25 C24 C23 . . 119.5(3) ?
C25 C24 H24 . . 120.2 ?
C23 C24 H24 . . 120.2 ?
C26 C25 C24 . . 122.1(2) ?
C26 C25 O1 . . 118.6(2) ?
C24 C25 O1 . . 119.2(2) ?
C25 C26 C27 . . 118.2(3) ?
C25 C26 H26 . . 120.9 ?
C27 C26 H26 . . 120.9 ?
C28 C27 C26 . . 120.5(3) ?
C28 C27 C20 . . 117.0(2) ?
C26 C27 C20 . . 122.5(3) ?
C27 C28 C23 . . 120.8(2) ?
C27 C28 H28 . . 119.6 ?
C23 C28 H28 . . 119.6 ?
Cl1 C29 Cl2 . . 109.5(2) ?
Cl1 C29 Cl3 . . 109.9(2) ?
Cl2 C29 Cl3 . . 110.2(2) ?
Cl1 C29 H29 . . 109.1 ?
Cl2 C29 H29 . . 109.1 ?
Cl3 C29 H29 . . 109.1 ?

loop_
_geom_bond_atom_site_label_1
_geom_bond_atom_site_label_2
_geom_bond_site_symmetry_2
_geom_bond_distance
_geom_bond_publ_flag
Cl1 C29 . 1.743(4) ?
Cl2 C29 . 1.744(4) ?
Cl3 C29 . 1.747(4) ?
O1 C16 . 1.369(3) ?
O1 C25 . 1.403(3) ?
O2 C11 . 1.362(3) ?
O2 C9 . 1.411(3) ?
O3 C2 . 1.191(4) ?
O4 C2 . 1.320(4) ?
O4 C1 . 1.449(4) ?
O5 C4 . 1.203(4) ?
O6 C4 . 1.322(4) ?
O6 C3 . 1.452(4) ?
O7 C22 . 1.196(4) ?
O8 C22 . 1.327(4) ?
O8 C21 . 1.450(4) ?
O9 C20 . 1.199(4) ?
O10 C20 . 1.320(4) ?
O10 C19 . 1.442(4) ?
N1 C18 . 1.135(4) ?
N2 C17 . 1.139(4) ?
C1 H1A . 0.9600 ?
C1 H1B . 0.9600 ?
C1 H1C . 0.9600 ?
C2 C7 . 1.493(4) ?
C3 H3A . 0.9600 ?
C3 H3B . 0.9600 ?
C3 H3C . 0.9600 ?
C4 C5 . 1.492(4) ?
C5 C6 . 1.383(4) ?
C5 C10 . 1.395(4) ?
C6 C7 . 1.395(4) ?
C6 H6 . 0.9300 ?
C7 C8 . 1.383(4) ?
C8 C9 . 1.381(4) ?
C8 H8 . 0.9300 ?
C9 C10 . 1.372(4) ?
C10 H10 . 0.9300 ?
C11 C12 . 1.383(4) ?
C11 C16 . 1.392(4) ?
C12 C13 . 1.394(4) ?
C12 H12 . 0.9300 ?
C13 C14 . 1.400(4) ?
C13 C17 . 1.438(4) ?
C14 C15 . 1.389(4) ?
C14 C18 . 1.440(4) ?
C15 C16 . 1.385(4) ?
C15 H15 . 0.9300 ?
C19 H19A . 0.9600 ?
C19 H19B . 0.9600 ?
C19 H19C . 0.9600 ?
C20 C27 . 1.488(4) ?
C21 H21A . 0.9600 ?
C21 H21B . 0.9600 ?
C21 H21C . 0.9600 ?
C22 C23 . 1.486(4) ?
C23 C28 . 1.382(4) ?
C23 C24 . 1.395(4) ?
C24 C25 . 1.377(4) ?
C24 H24 . 0.9300 ?
C25 C26 . 1.373(4) ?
C26 C27 . 1.396(4) ?
C26 H26 . 0.9300 ?
C27 C28 . 1.379(4) ?
C28 H28 . 0.9300 ?
C29 H29 . 0.9800 ?

loop_
_geom_hbond_atom_site_label_D
_geom_hbond_atom_site_label_H
_geom_hbond_atom_site_label_A
_geom_hbond_site_symmetry_A
_geom_hbond_distance_DH
_geom_hbond_distance_HA
_geom_hbond_distance_DA
_geom_hbond_angle_DHA
_geom_hbond_publ_flag
C15 H15 O7 2_565 0.93 2.60 3.455(4) 154 yes
C29 H29 O3 2_656 0.98 2.26 3.182(5) 157 yes
C19 H19A Cg2 1_455 0.98 2.90 3.709(4) 143 yes

loop_
_cod_related_entry_id
_cod_related_entry_database
_cod_related_entry_code
1 ChemSpider 30656801
